data_4321791
loop_
_publ_author_name
'Hing C. Wong'
'Raymond Coogan'
'Francesco P. Intini'
'Giovanni Natile'
'Luigi G. Marzilli'

_publ_section_title
;
 New Steric Hindrance Approach Employing the Hybrid Ligand
 2-Aminomethylpiperidine for Diminishing Dynamic Motion Problems of
 Platinum Anticancer Drug Adducts Containing Guanine Derivatives
;
_journal_name_full 'Inorganic Chemistry'
_journal_page_first 777
_journal_page_last 787
_journal_paper_doi 10.1021/ic980987u
_journal_volume 38
_journal_year 1999
_chemical_formula_sum 'C9 H16.33 N2 O4.67 Re S2'
_chemical_formula_weight 477.56
_chemical_name_common 'syn-ReO(PACAH2) 0.67H2O'
_chemical_name_systematic
; 
 ? 
;
_space_group_IT_number 19
_symmetry_cell_setting orthorhombic
_symmetry_space_group_name_Hall 'P 2ac 2ab'
_symmetry_space_group_name_H-M 'P 21 21 21'
_atom_sites_solution_hydrogens geom
_atom_sites_solution_primary direct
_atom_sites_solution_secondary difmap
_audit_creation_method SHELXL
_cell_angle_alpha 90.00
_cell_angle_beta 90.00
_cell_angle_gamma 90.00
_cell_formula_units_Z 12
_cell_length_a 10.6811(2)
_cell_length_b 10.9709(2)
_cell_length_c 37.5134(5)
_cell_measurement_reflns_used 28049
_cell_measurement_temperature 193(2)
_cell_measurement_theta_max 50
_cell_measurement_theta_min 2
_cell_volume 4395.87(13)
_computing_structure_refinement 'SHELXL-93 (Sheldrick, 1993)'
_computing_structure_solution 'SHELXS-86 (Sheldrick, 1990)'
_diffrn_ambient_temperature 193(2)
_diffrn_measurement_device 'Siemens SMART CCD'
_diffrn_measurement_method omega
_diffrn_radiation_monochromator graphite
_diffrn_radiation_source 'fine-focus sealed tube'
_diffrn_radiation_type MoK\a
_diffrn_radiation_wavelength 0.71073
_diffrn_reflns_av_R_equivalents 0.0349
_diffrn_reflns_av_sigmaI/netI 0.0480
_diffrn_reflns_limit_h_max 14
_diffrn_reflns_limit_h_min -10
_diffrn_reflns_limit_k_max 13
_diffrn_reflns_limit_k_min -14
_diffrn_reflns_limit_l_max 49
_diffrn_reflns_limit_l_min -49
_diffrn_reflns_number 28049
_diffrn_reflns_theta_max 28.30
_diffrn_reflns_theta_min 1.93
_exptl_absorpt_coefficient_mu 8.590
_exptl_absorpt_correction_type SADABS
_exptl_crystal_density_diffrn 2.165
_exptl_crystal_F_000 2744
_exptl_crystal_size_max 0.18
_exptl_crystal_size_mid 0.12
_exptl_crystal_size_min 0.10
_refine_diff_density_max 1.020
_refine_diff_density_min -0.758
_refine_diff_density_rms 0.127
_refine_ls_abs_structure_details 'Flack H D (1983), Acta Cryst. A39, 876-881'
_refine_ls_abs_structure_Flack 0.000(5)
_refine_ls_extinction_coef 0.00045(2)
_refine_ls_extinction_expression Fc^*^=kFc[1+0.001xFc^2^\l^3^/sin(2\q)]^-1/4^
_refine_ls_extinction_method SHELXL
_refine_ls_goodness_of_fit_all 0.992
_refine_ls_goodness_of_fit_obs 1.004
_refine_ls_matrix_type full
_refine_ls_number_parameters 506
_refine_ls_number_reflns 10290
_refine_ls_number_restraints 0
_refine_ls_restrained_S_all 0.992
_refine_ls_restrained_S_obs 1.004
_refine_ls_R_factor_all 0.0290
_refine_ls_R_factor_obs 0.0248
_refine_ls_shift/esd_max -0.927
_refine_ls_shift/esd_mean 0.045
_refine_ls_structure_factor_coef Fsqd
_refine_ls_weighting_details 'w=1/[\s^2^(Fo^2^)+(0.0000P)^2^+0.0000P] where P=(Fo^2^+2Fc^2^)/3'
_refine_ls_weighting_scheme calc
_refine_ls_wR_factor_all 0.0453
_refine_ls_wR_factor_obs 0.0443
_reflns_number_observed 9617
_reflns_number_total 10290
_reflns_observed_criterion >2sigma(I)
_cod_data_source_file ic980987u_2.cif
_cod_data_source_block p212121
_cod_depositor_comments
;
The following automatic conversions were performed:

'_refine_ls_weighting_scheme' value 'calc
w=1/[\s^2^(Fo^2^)+(0.0000P)^2^+0.0000P] where P=(Fo^2^+2Fc^2^)/3' was
changed to 'calc'. New tag '_refine_ls_weighting_details' was
created. The value of the new tag was set to
'w=1/[\s^2^(Fo^2^)+(0.0000P)^2^+0.0000P] where P=(Fo^2^+2Fc^2^)/3'.

Automatic conversion script
Id: cif_fix_values 3143 2015-03-26 13:38:13Z robertas 
;
_cod_database_code 4321791

loop_
_symmetry_equiv_pos_as_xyz
'x, y, z'
'-x+1/2, -y, z+1/2'
'-x, y+1/2, -z+1/2'
'x+1/2, -y+1/2, -z'

loop_
_atom_site_aniso_label
_atom_site_aniso_U_11
_atom_site_aniso_U_22
_atom_site_aniso_U_33
_atom_site_aniso_U_23
_atom_site_aniso_U_13
_atom_site_aniso_U_12
Re1 0.01443(10) 0.02001(10) 0.01586(9) 0.00227(8) 0.00201(8) 0.00091(8)
N1 0.017(2) 0.015(2) 0.017(2) -0.003(2) 0.003(2) -0.003(2)
N2 0.013(2) 0.016(2) 0.021(2) -0.004(2) -0.002(2) -0.004(2)
O1 0.024(2) 0.026(2) 0.048(2) 0.019(2) -0.002(2) 0.000(2)
O2 0.030(2) 0.030(2) 0.015(2) 0.003(2) 0.003(2) -0.007(2)
O3 0.024(2) 0.026(2) 0.027(2) -0.008(2) 0.013(2) -0.007(2)
O4 0.022(2) 0.026(2) 0.030(2) -0.008(2) 0.007(2) -0.009(2)
S1 0.0266(8) 0.0597(11) 0.0225(7) -0.0157(7) 0.0024(6) 0.0106(8)
S2 0.0202(7) 0.0450(9) 0.0196(6) -0.0080(6) -0.0002(5) -0.0027(6)
C1 0.021(3) 0.045(4) 0.025(3) -0.002(3) 0.002(2) 0.007(3)
C2 0.020(3) 0.033(3) 0.026(3) 0.002(2) 0.003(2) 0.013(2)
C3 0.022(3) 0.014(3) 0.014(2) -0.001(2) -0.002(2) -0.004(2)
C4 0.024(3) 0.011(2) 0.019(2) -0.005(2) 0.001(2) 0.000(2)
C5 0.018(3) 0.019(3) 0.020(2) -0.006(2) 0.006(2) -0.006(2)
C6 0.017(3) 0.024(3) 0.017(2) 0.000(2) 0.004(2) -0.001(2)
C7 0.014(3) 0.033(3) 0.022(3) -0.004(2) 0.000(2) -0.004(2)
C8 0.037(4) 0.056(4) 0.030(3) 0.000(3) -0.002(3) 0.014(3)
C9 0.019(3) 0.072(5) 0.040(4) -0.016(3) -0.002(3) -0.020(3)
Re2 0.01924(11) 0.01493(10) 0.02120(9) -0.00306(8) 0.00226(8) -0.00468(9)
N3 0.017(2) 0.028(2) 0.015(2) -0.004(2) -0.001(2) -0.003(2)
N4 0.012(2) 0.015(2) 0.017(2) 0.003(2) -0.001(2) -0.003(2)
O5 0.039(2) 0.038(2) 0.026(2) -0.009(2) 0.003(2) -0.013(2)
O6 0.028(2) 0.015(2) 0.037(2) -0.008(2) 0.006(2) -0.007(2)
O7 0.022(2) 0.028(2) 0.035(2) 0.003(2) -0.005(2) -0.014(2)
O8 0.024(2) 0.019(2) 0.027(2) 0.007(2) 0.006(2) -0.0038(15)
S3 0.0253(7) 0.0216(8) 0.0436(8) 0.0053(6) 0.0007(6) -0.0109(6)
S4 0.0239(8) 0.0135(7) 0.0658(10) 0.0071(7) 0.0010(7) -0.0010(6)
C10 0.023(3) 0.046(4) 0.043(4) 0.002(3) 0.000(3) -0.012(3)
C11 0.016(3) 0.038(3) 0.027(3) 0.004(3) 0.007(2) -0.005(2)
C12 0.016(3) 0.023(3) 0.028(3) 0.002(2) 0.000(2) 0.004(2)
C13 0.019(2) 0.015(3) 0.019(2) 0.004(2) 0.006(2) -0.001(2)
C14 0.012(2) 0.017(3) 0.021(2) 0.007(2) -0.001(2) -0.002(2)
C15 0.014(2) 0.012(2) 0.022(2) -0.001(2) -0.001(2) -0.004(2)
C16 0.019(3) 0.013(3) 0.050(3) -0.001(3) 0.001(2) -0.002(2)
C17 0.026(3) 0.031(4) 0.084(5) 0.019(4) -0.010(3) 0.003(3)
C18 0.029(3) 0.028(3) 0.062(4) -0.011(3) 0.019(3) -0.001(3)
Re3 0.01311(9) 0.01174(9) 0.01853(9) -0.00209(8) 0.00048(8) 0.00030(8)
N5 0.014(2) 0.018(2) 0.014(2) -0.001(2) 0.003(2) -0.003(2)
N6 0.016(2) 0.016(2) 0.017(2) -0.002(2) 0.000(2) -0.004(2)
O9 0.021(2) 0.024(2) 0.036(2) -0.007(2) 0.001(2) -0.001(2)
O10 0.022(2) 0.014(2) 0.033(2) -0.001(2) -0.002(2) 0.0009(15)
O11 0.023(2) 0.028(2) 0.021(2) 0.000(2) 0.002(2) 0.017(2)
O12 0.022(2) 0.024(2) 0.019(2) -0.0013(14) 0.0001(15) 0.004(2)
S5 0.0181(7) 0.0210(7) 0.0345(7) 0.0074(6) -0.0013(5) 0.0028(5)
S6 0.0136(6) 0.0147(6) 0.0253(6) 0.0049(5) 0.0014(5) 0.0008(5)
C19 0.018(3) 0.026(3) 0.034(3) 0.000(3) 0.001(2) 0.002(2)
C20 0.013(2) 0.029(3) 0.029(3) 0.008(3) -0.002(2) -0.005(2)
C21 0.023(3) 0.013(3) 0.022(3) 0.003(2) -0.004(2) -0.001(2)
C22 0.019(3) 0.014(2) 0.015(2) 0.001(2) -0.006(2) -0.004(2)
C23 0.014(2) 0.010(2) 0.014(2) -0.001(2) 0.001(2) -0.002(2)
C24 0.016(2) 0.016(3) 0.020(2) 0.000(2) 0.002(2) 0.000(2)
C25 0.013(2) 0.013(2) 0.025(3) 0.001(2) 0.000(2) 0.001(2)
C26 0.022(3) 0.016(3) 0.026(3) -0.001(2) -0.006(2) -0.004(2)
C27 0.018(3) 0.016(3) 0.033(3) 0.005(2) 0.004(2) 0.000(2)
O13 0.049(3) 0.040(3) 0.028(2) 0.001(2) -0.018(2) 0.021(2)
O14 0.114(5) 0.047(3) 0.037(3) -0.003(2) -0.030(3) 0.044(3)

loop_
_atom_site_label
_atom_site_type_symbol
_atom_site_fract_x
_atom_site_fract_y
_atom_site_fract_z
_atom_site_U_iso_or_equiv
_atom_site_thermal_displace_type
_atom_site_occupancy
_atom_site_calc_flag
_atom_site_refinement_flags
_atom_site_disorder_group
Re1 Re 0.23515(2) 0.34324(2) 0.227203(5) 0.01677(5) Uani 1 d . .
N1 N 0.0804(4) 0.3816(4) 0.19302(10) 0.0162(9) Uani 1 d . .
H1A H 0.0434(4) 0.3257(4) 0.18868(10) 0.019 Uiso 1 d R .
N2 N 0.3240(4) 0.3916(4) 0.18240(11) 0.0168(9) Uani 1 d . .
O1 O 0.2245(3) 0.1937(3) 0.23575(10) 0.0325(10) Uani 1 d . .
O2 O 0.3064(3) 0.4693(3) 0.12617(9) 0.0251(8) Uani 1 d . .
O3 O 0.6147(3) 0.4219(3) 0.13582(9) 0.0257(9) Uani 1 d . .
H3B H 0.6468(3) 0.3846(3) 0.12349(9) 0.031 Uiso 1 d R .
O4 O 0.4875(3) 0.2610(3) 0.13669(9) 0.0258(9) Uani 1 d . .
S1 S 0.12245(14) 0.4555(2) 0.26665(4) 0.0363(4) Uani 1 d . .
S2 S 0.41372(13) 0.41708(14) 0.25182(3) 0.0283(3) Uani 1 d . .
C1 C -0.0301(5) 0.4563(6) 0.24488(13) 0.0302(13) Uani 1 d . .
H1B H -0.0810(5) 0.5207(6) 0.25441(13) 0.036 Uiso 1 d R .
H1C H -0.0722(5) 0.3803(6) 0.24894(13) 0.036 Uiso 1 d R .
C2 C -0.0102(5) 0.4753(5) 0.20585(14) 0.0262(13) Uani 1 d . .
H2A H -0.0884(5) 0.4685(5) 0.19339(14) 0.031 Uiso 1 d R .
H2B H 0.0235(5) 0.5552(5) 0.20158(14) 0.031 Uiso 1 d R .
C3 C 0.1201(5) 0.4031(4) 0.15533(12) 0.0168(10) Uani 1 d . .
H3C H 0.0767(5) 0.4731(4) 0.14624(12) 0.020 Uiso 1 d R .
H3D H 0.0982(5) 0.3344(4) 0.14076(12) 0.020 Uiso 1 d R .
C4 C 0.2579(5) 0.4246(4) 0.15294(12) 0.0179(10) Uani 1 d . .
C5 C 0.4596(5) 0.4226(5) 0.18015(12) 0.0189(11) Uani 1 d . .
H5A H 0.4666(5) 0.5091(5) 0.17667(12) 0.023 Uiso 1 d R .
C6 C 0.5189(4) 0.3594(5) 0.14825(12) 0.0194(11) Uani 1 d . .
C7 C 0.5269(5) 0.3895(5) 0.21507(13) 0.0230(12) Uani 1 d . .
C8 C 0.5692(6) 0.2564(6) 0.2171(2) 0.041(2) Uani 1 d . .
H8A H 0.6280(6) 0.2404(6) 0.1984(2) 0.049 Uiso 1 d R .
H8B H 0.6083(6) 0.2415(6) 0.2398(2) 0.049 Uiso 1 d R .
H8C H 0.4979(6) 0.2040(6) 0.2145(2) 0.049 Uiso 1 d R .
C9 C 0.6365(5) 0.4779(7) 0.2215(2) 0.044(2) Uani 1 d . .
H9A H 0.6980(5) 0.4672(7) 0.2031(2) 0.053 Uiso 1 d R .
H9B H 0.6061(5) 0.5602(7) 0.2210(2) 0.053 Uiso 1 d R .
H9C H 0.6737(5) 0.4613(7) 0.2442(2) 0.053 Uiso 1 d R .
Re2 Re -0.06864(2) -0.16915(2) 0.120902(5) 0.01846(5) Uani 1 d . .
N3 N -0.2222(4) -0.0495(4) 0.13149(10) 0.0200(9) Uani 1 d . .
H3A H -0.2474(4) -0.0560(4) 0.11134(10) 0.024 Uiso 1 d R .
N4 N 0.0220(4) -0.0273(4) 0.14340(10) 0.0146(9) Uani 1 d . .
O5 O -0.0616(4) -0.1763(4) 0.07646(9) 0.0344(9) Uani 1 d . .
O6 O -0.0001(3) 0.1553(3) 0.17194(10) 0.0268(8) Uani 1 d . .
O7 O 0.3272(3) 0.0949(3) 0.16109(10) 0.0283(9) Uani 1 d . .
H7A H 0.3714(3) 0.1492(3) 0.15099(10) 0.034 Uiso 1 d R .
O8 O 0.1974(3) 0.1367(3) 0.11581(9) 0.0233(8) Uani 1 d . .
S3 S -0.19689(13) -0.31312(13) 0.14444(4) 0.0301(3) Uani 1 d . .
S4 S 0.09595(14) -0.27171(13) 0.14421(5) 0.0344(4) Uani 1 d . .
C10 C -0.3473(5) -0.2336(6) 0.1436(2) 0.037(2) Uani 1 d . .
H10A H -0.4042(5) -0.2708(6) 0.1602(2) 0.045 Uiso 1 d R .
H10B H -0.3835(5) -0.2382(6) 0.1202(2) 0.045 Uiso 1 d R .
C11 C -0.3250(5) -0.1018(5) 0.15373(15) 0.0270(13) Uani 1 d . .
H11B H -0.4004(5) -0.0557(5) 0.15037(15) 0.032 Uiso 1 d R .
H11C H -0.3019(5) -0.0968(5) 0.17841(15) 0.032 Uiso 1 d R .
C12 C -0.1804(5) 0.0735(5) 0.14366(14) 0.0221(11) Uani 1 d . .
H12A H -0.2299(5) 0.0983(5) 0.16374(14) 0.027 Uiso 1 d R .
H12B H -0.1926(5) 0.1320(5) 0.12493(14) 0.027 Uiso 1 d R .
C13 C -0.0442(5) 0.0709(4) 0.15408(12) 0.0177(10) Uani 1 d . .
C14 C 0.1517(4) -0.0325(4) 0.15548(13) 0.0169(11) Uani 1 d . .
H14A H 0.1518(4) -0.0296(4) 0.18106(13) 0.020 Uiso 1 d R .
C15 C 0.2252(5) 0.0760(4) 0.14198(13) 0.0162(10) Uani 1 d . .
C16 C 0.2179(5) -0.1517(5) 0.1438(2) 0.0274(12) Uani 1 d . .
C17 C 0.3179(6) -0.1891(6) 0.1712(2) 0.047(2) Uani 1 d . .
H17A H 0.3827(6) -0.1285(6) 0.1717(2) 0.056 Uiso 1 d R .
H17B H 0.2807(6) -0.1957(6) 0.1944(2) 0.056 Uiso 1 d R .
H17C H 0.3531(6) -0.2663(6) 0.1645(2) 0.056 Uiso 1 d R .
C18 C 0.2725(6) -0.1448(6) 0.1069(2) 0.040(2) Uani 1 d . .
H18A H 0.3359(6) -0.0828(6) 0.1063(2) 0.048 Uiso 1 d R .
H18B H 0.3089(6) -0.2220(6) 0.1008(2) 0.048 Uiso 1 d R .
H18C H 0.2077(6) -0.1252(6) 0.0901(2) 0.048 Uiso 1 d R .
Re3 Re -0.54878(2) 0.55223(2) 0.042810(5) 0.01446(5) Uani 1 d . .
N5 N -0.6913(4) 0.4222(4) 0.05528(10) 0.0154(9) Uani 1 d . .
H5B H -0.7103(4) 0.4384(4) 0.07816(10) 0.018 Uiso 1 d R .
N6 N -0.4515(4) 0.3959(3) 0.04141(10) 0.0161(8) Uani 1 d . .
O9 O -0.5245(3) 0.6356(3) 0.07941(9) 0.0270(9) Uani 1 d . .
O10 O -0.4574(3) 0.1872(3) 0.04270(9) 0.0229(7) Uani 1 d . .
O11 O -0.1525(3) 0.2540(3) 0.03212(9) 0.0241(8) Uani 1 d . .
H11A H -0.1020(3) 0.2038(3) 0.04691(9) 0.029 Uiso 1 d R .
O12 O -0.2458(3) 0.3125(3) 0.08269(8) 0.0218(8) Uani 1 d . .
S5 S -0.70335(12) 0.63734(12) 0.00914(4) 0.0245(3) Uani 1 d . .
S6 S -0.40444(12) 0.60568(11) 0.00120(3) 0.0179(3) Uani 1 d . .
C19 C -0.8398(5) 0.5699(5) 0.03079(15) 0.0262(12) Uani 1 d . .
H19A H -0.9126(5) 0.5793(5) 0.01603(15) 0.031 Uiso 1 d R .
H19B H -0.8553(5) 0.6092(5) 0.05321(15) 0.031 Uiso 1 d R .
C20 C -0.8120(4) 0.4370(5) 0.03653(14) 0.0238(12) Uani 1 d . .
H20A H -0.8781(4) 0.4005(5) 0.05019(14) 0.029 Uiso 1 d R .
H20B H -0.8079(4) 0.3962(5) 0.01392(14) 0.029 Uiso 1 d R .
C21 C -0.6452(5) 0.2948(4) 0.05618(14) 0.0194(11) Uani 1 d . .
H21A H -0.6931(5) 0.2469(4) 0.03966(14) 0.023 Uiso 1 d R .
H21B H -0.6578(5) 0.2615(4) 0.07957(14) 0.023 Uiso 1 d R .
C22 C -0.5091(4) 0.2863(4) 0.04673(13) 0.0163(10) Uani 1 d . .
C23 C -0.3255(4) 0.3850(4) 0.02578(12) 0.0129(10) Uani 1 d . .
H23A H -0.3324(4) 0.3406(4) 0.00381(12) 0.015 Uiso 1 d R .
C24 C -0.2409(5) 0.3140(4) 0.05030(12) 0.0174(10) Uani 1 d . .
C25 C -0.2706(5) 0.5131(4) 0.01726(13) 0.0171(10) Uani 1 d . .
C26 C -0.2129(5) 0.5735(5) 0.04964(13) 0.0216(11) Uani 1 d . .
H26A H -0.1436(5) 0.5256(5) 0.05796(13) 0.026 Uiso 1 d R .
H26B H -0.1841(5) 0.6534(5) 0.04327(13) 0.026 Uiso 1 d R .
H26C H -0.2745(5) 0.5799(5) 0.06818(13) 0.026 Uiso 1 d R .
C27 C -0.1759(5) 0.5064(5) -0.01298(14) 0.0222(11) Uani 1 d . .
H27A H -0.1052(5) 0.4588(5) -0.00547(14) 0.027 Uiso 1 d R .
H27B H -0.2138(5) 0.4689(5) -0.03343(14) 0.027 Uiso 1 d R .
H27C H -0.1486(5) 0.5871(5) -0.01906(14) 0.027 Uiso 1 d R .
O13 O 0.0151(4) 0.1131(4) 0.06202(10) 0.0392(11) Uani 1 d . .
H13A H 0.0250(4) 0.1200(4) 0.03963(10) 0.047 Uiso 1 d R .
H13B H 0.0597(4) 0.1029(4) 0.08077(10) 0.047 Uiso 1 d R .
O14 O -0.3344(5) -0.0237(4) 0.06579(11) 0.066(2) Uani 1 d . .
H14C H -0.3694(5) 0.0456(4) 0.06391(11) 0.079 Uiso 1 d R .
H14B H -0.2969(5) -0.0378(4) 0.09654(11) 0.079 Uiso 1 d R .

loop_
_atom_type_symbol
_atom_type_description
_atom_type_scat_dispersion_real
_atom_type_scat_dispersion_imag
_atom_type_scat_source
C C 0.0033 0.0016 'International Tables Vol C Tables 4.2.6.8 and 6.1.1.4'
H H 0.0000 0.0000 'International Tables Vol C Tables 4.2.6.8 and 6.1.1.4'
N N 0.0061 0.0033 'International Tables Vol C Tables 4.2.6.8 and 6.1.1.4'
O O 0.0106 0.0060 'International Tables Vol C Tables 4.2.6.8 and 6.1.1.4'
S S 0.1246 0.1234 'International Tables Vol C Tables 4.2.6.8 and 6.1.1.4'
Re Re -1.0185 7.2310 'International Tables Vol C Tables 4.2.6.8 and 6.1.1.4'

loop_
_geom_angle_atom_site_label_1
_geom_angle_atom_site_label_2
_geom_angle_atom_site_label_3
_geom_angle
_geom_angle_site_symmetry_1
_geom_angle_site_symmetry_3
_geom_angle_publ_flag
O1 Re1 N2 116.9(2) . . ?
O1 Re1 N1 104.8(2) . . ?
N2 Re1 N1 79.1(2) . . ?
O1 Re1 S2 109.18(13) . . ?
N2 Re1 S2 81.30(12) . . ?
N1 Re1 S2 145.63(11) . . ?
O1 Re1 S1 111.74(14) . . ?
N2 Re1 S1 130.93(13) . . ?
N1 Re1 S1 82.76(11) . . ?
S2 Re1 S1 89.24(5) . . ?
C2 N1 C3 112.3(4) . . ?
C2 N1 Re1 116.4(3) . . ?
C3 N1 Re1 112.3(3) . . ?
C4 N2 C5 113.4(4) . . ?
C4 N2 Re1 120.4(3) . . ?
C5 N2 Re1 124.7(3) . . ?
C1 S1 Re1 100.6(2) . . ?
C7 S2 Re1 100.8(2) . . ?
C2 C1 S1 108.2(4) . . ?
N1 C2 C1 108.2(4) . . ?
C4 C3 N1 111.2(4) . . ?
O2 C4 N2 123.4(5) . . ?
O2 C4 C3 121.8(4) . . ?
N2 C4 C3 114.9(4) . . ?
N2 C5 C6 110.2(4) . . ?
N2 C5 C7 110.6(4) . . ?
C6 C5 C7 111.6(4) . . ?
O4 C6 O3 123.6(5) . . ?
O4 C6 C5 124.9(4) . . ?
O3 C6 C5 111.4(4) . . ?
C8 C7 C9 111.6(5) . . ?
C8 C7 C5 114.0(4) . . ?
C9 C7 C5 109.8(5) . . ?
C8 C7 S2 108.0(4) . . ?
C9 C7 S2 106.1(4) . . ?
C5 C7 S2 106.8(3) . . ?
O5 Re2 N4 115.6(2) . . ?
O5 Re2 N3 104.4(2) . . ?
N4 Re2 N3 79.4(2) . . ?
O5 Re2 S4 109.1(2) . . ?
N4 Re2 S4 81.33(12) . . ?
N3 Re2 S4 146.05(11) . . ?
O5 Re2 S3 112.50(14) . . ?
N4 Re2 S3 131.57(11) . . ?
N3 Re2 S3 83.79(12) . . ?
S4 Re2 S3 88.43(5) . . ?
C12 N3 C11 113.4(4) . . ?
C12 N3 Re2 112.5(3) . . ?
C11 N3 Re2 115.6(3) . . ?
C13 N4 C14 115.9(4) . . ?
C13 N4 Re2 119.2(3) . . ?
C14 N4 Re2 123.7(3) . . ?
C10 S3 Re2 101.1(2) . . ?
C16 S4 Re2 100.9(2) . . ?
C11 C10 S3 108.2(4) . . ?
N3 C11 C10 110.1(5) . . ?
N3 C12 C13 110.5(4) . . ?
O6 C13 N4 124.0(5) . . ?
O6 C13 C12 119.6(5) . . ?
N4 C13 C12 116.4(4) . . ?
N4 C14 C15 111.0(4) . . ?
N4 C14 C16 112.2(4) . . ?
C15 C14 C16 109.4(4) . . ?
O8 C15 O7 123.4(4) . . ?
O8 C15 C14 124.8(4) . . ?
O7 C15 C14 111.7(4) . . ?
C18 C16 C17 111.0(5) . . ?
C18 C16 C14 113.2(5) . . ?
C17 C16 C14 110.7(5) . . ?
C18 C16 S4 108.4(4) . . ?
C17 C16 S4 107.0(4) . . ?
C14 C16 S4 106.1(3) . . ?
O9 Re3 N6 114.2(2) . . ?
O9 Re3 N5 107.2(2) . . ?
N6 Re3 N5 78.7(2) . . ?
O9 Re3 S6 108.55(13) . . ?
N6 Re3 S6 81.43(12) . . ?
N5 Re3 S6 143.71(11) . . ?
O9 Re3 S5 110.09(13) . . ?
N6 Re3 S5 135.33(11) . . ?
N5 Re3 S5 83.05(11) . . ?
S6 Re3 S5 90.29(5) . . ?
C20 N5 C21 113.8(4) . . ?
C20 N5 Re3 116.3(3) . . ?
C21 N5 Re3 113.5(3) . . ?
C22 N6 C23 113.5(4) . . ?
C22 N6 Re3 121.0(3) . . ?
C23 N6 Re3 123.6(3) . . ?
C19 S5 Re3 99.5(2) . . ?
C25 S6 Re3 99.1(2) . . ?
C20 C19 S5 107.4(3) . . ?
N5 C20 C19 110.3(4) . . ?
N5 C21 C22 112.0(4) . . ?
O10 C22 N6 124.0(4) . . ?
O10 C22 C21 121.3(4) . . ?
N6 C22 C21 114.7(4) . . ?
N6 C23 C24 110.3(4) . . ?
N6 C23 C25 110.6(4) . . ?
C24 C23 C25 111.5(4) . . ?
O12 C24 O11 122.2(4) . . ?
O12 C24 C23 126.2(4) . . ?
O11 C24 C23 111.5(4) . . ?
C26 C25 C27 110.4(4) . . ?
C26 C25 C23 112.5(4) . . ?
C27 C25 C23 111.1(4) . . ?
C26 C25 S6 109.6(3) . . ?
C27 C25 S6 107.3(3) . . ?
C23 C25 S6 105.7(3) . . ?

loop_
_geom_bond_atom_site_label_1
_geom_bond_atom_site_label_2
_geom_bond_distance
_geom_bond_site_symmetry_2
_geom_bond_publ_flag
Re1 O1 1.675(4) . ?
Re1 N2 2.001(4) . ?
Re1 N1 2.134(4) . ?
Re1 S2 2.2687(14) . ?
Re1 S1 2.2704(14) . ?
N1 C2 1.492(6) . ?
N1 C3 1.495(6) . ?
N2 C4 1.361(6) . ?
N2 C5 1.491(6) . ?
O2 C4 1.232(6) . ?
O3 C6 1.317(6) . ?
O4 C6 1.211(6) . ?
S1 C1 1.823(5) . ?
S2 C7 1.859(5) . ?
C1 C2 1.494(7) . ?
C3 C4 1.494(7) . ?
C5 C6 1.521(6) . ?
C5 C7 1.538(7) . ?
C7 C8 1.530(8) . ?
C7 C9 1.538(7) . ?
Re2 O5 1.671(3) . ?
Re2 N4 2.018(4) . ?
Re2 N3 2.138(4) . ?
Re2 S4 2.263(2) . ?
Re2 S3 2.2697(14) . ?
N3 C12 1.493(7) . ?
N3 C11 1.494(6) . ?
N4 C13 1.349(6) . ?
N4 C14 1.459(6) . ?
O6 C13 1.237(6) . ?
O7 C15 1.320(6) . ?
O8 C15 1.222(6) . ?
S3 C10 1.829(6) . ?
S4 C16 1.853(5) . ?
C10 C11 1.514(8) . ?
C12 C13 1.506(7) . ?
C14 C15 1.513(6) . ?
C14 C16 1.550(7) . ?
C16 C18 1.503(8) . ?
C16 C17 1.537(8) . ?
Re3 O9 1.670(3) . ?
Re3 N6 2.006(4) . ?
Re3 N5 2.138(4) . ?
Re3 S6 2.2709(12) . ?
Re3 S5 2.2788(13) . ?
N5 C20 1.478(6) . ?
N5 C21 1.482(6) . ?
N6 C22 1.365(6) . ?
N6 C23 1.473(6) . ?
O10 C22 1.230(6) . ?
O11 C24 1.338(6) . ?
O12 C24 1.216(5) . ?
S5 C19 1.825(5) . ?
S6 C25 1.854(5) . ?
C19 C20 1.504(8) . ?
C21 C22 1.499(7) . ?
C23 C24 1.506(6) . ?
C23 C25 1.556(6) . ?
C25 C26 1.514(6) . ?
C25 C27 1.522(7) . ?
